data_7715011
loop_
_publ_author_name
'Rajapaksha, Harindu'
'Benthin, Grant C.'
'Markun, Emma L.'
'Mason, Sara E.'
'Forbes, Tori Z.'

_publ_section_title
;
 Synthesis, characterization, and density functional theory investigation
 of
 (CH<sub>6</sub>N<sub>3</sub>)<sub>2</sub>[NpO<sub>2</sub>Cl<sub>3</sub>]
 and Rb[NpO<sub>2</sub>Cl<sub>2</sub>(H<sub>2</sub>O)] chain structures.
;
_journal_issue 7
_journal_name_full 'Dalton transactions (Cambridge, England : 2003)'
_journal_page_first 3397
_journal_page_last 3406
_journal_paper_doi 10.1039/d3dt03630h
_journal_volume 53
_journal_year 2024
_chemical_formula_moiety 'Cl2 H2 Np O3 Rb'
_chemical_formula_sum 'Cl2 H2 Np O3 Rb'
_chemical_formula_weight 443.39
_space_group_crystal_system monoclinic
_space_group_IT_number 15
_space_group_name_Hall '-C 2yc'
_space_group_name_H-M_alt 'C 1 2/c 1'
_atom_sites_solution_hydrogens difmap
_atom_sites_solution_primary dual
_audit_creation_date 2023-04-07
_audit_creation_method
;
Olex2 1.5
(compiled 2023.03.06 svn.rbb2c1857 for OlexSys, GUI svn.r6748)
;
_audit_update_record
;
2023-08-08 deposited with the CCDC.	2024-01-17 downloaded from the CCDC.
;
_cell_angle_alpha 90
_cell_angle_beta 114.2050(10)
_cell_angle_gamma 90
_cell_formula_units_Z 4
_cell_length_a 8.4988(4)
_cell_length_b 11.3956(5)
_cell_length_c 7.4459(6)
_cell_measurement_reflns_used 9896
_cell_measurement_temperature 137.76
_cell_measurement_theta_max 27.17
_cell_measurement_theta_min 3.18
_cell_volume 657.73(7)
_computing_molecular_graphics 'Olex2 1.5 (Dolomanov et al., 2009)'
_computing_publication_material 'Olex2 1.5 (Dolomanov et al., 2009)'
_computing_structure_refinement 'XL  (Sheldrick, 2008)'
_computing_structure_solution 'SHELXT 2018/2 (Sheldrick, 2018)'
_diffrn_ambient_temperature 137.76
_diffrn_measured_fraction_theta_full 1.000
_diffrn_measured_fraction_theta_max 1.000
_diffrn_measurement_device_type 'Bruker APEX-II CCD'
_diffrn_measurement_method 'Phi and omega scan'
_diffrn_radiation_type MoK\a
_diffrn_radiation_wavelength 0.71073
_diffrn_reflns_av_R_equivalents 0.0257
_diffrn_reflns_av_unetI/netI 0.0079
_diffrn_reflns_Laue_measured_fraction_full 1.000
_diffrn_reflns_Laue_measured_fraction_max 1.000
_diffrn_reflns_limit_h_max 10
_diffrn_reflns_limit_h_min -10
_diffrn_reflns_limit_k_max 13
_diffrn_reflns_limit_k_min -13
_diffrn_reflns_limit_l_max 8
_diffrn_reflns_limit_l_min -8
_diffrn_reflns_number 12453
_diffrn_reflns_point_group_measured_fraction_full 1.000
_diffrn_reflns_point_group_measured_fraction_max 1.000
_diffrn_reflns_theta_full 25.242
_diffrn_reflns_theta_max 25.349
_diffrn_reflns_theta_min 3.178
_diffrn_standards_number 0
_exptl_absorpt_coefficient_mu 23.873
_exptl_absorpt_correction_type multi-scan
_exptl_absorpt_process_details SADABS
_exptl_crystal_colour Green
_exptl_crystal_density_diffrn 4.478
_exptl_crystal_description Prismatic
_exptl_crystal_F_000 760
_exptl_transmission_factor_max 0.4302
_exptl_transmission_factor_min 0.2836
_refine_diff_density_max 0.350
_refine_diff_density_min -0.510
_refine_diff_density_rms 0.080
_refine_ls_extinction_coef 0.00256(7)
_refine_ls_extinction_expression Fc^*^=kFc[1+0.001xFc^2^\l^3^/sin(2\q)]^-1/4^
_refine_ls_extinction_method 'SHELXL-2019/1 (Sheldrick 2019)'
_refine_ls_goodness_of_fit_ref 1.245
_refine_ls_hydrogen_treatment refall
_refine_ls_matrix_type full
_refine_ls_number_parameters 39
_refine_ls_number_reflns 608
_refine_ls_number_restraints 0
_refine_ls_restrained_S_all 1.245
_refine_ls_R_factor_all 0.0070
_refine_ls_R_factor_gt 0.0069
_refine_ls_shift/su_max 0.001
_refine_ls_shift/su_mean 0.000
_refine_ls_structure_factor_coef Fsqd
_refine_ls_weighting_details 'w=1/[\s^2^(Fo^2^)+(0.0031P)^2^+1.3496P] where P=(Fo^2^+2Fc^2^)/3'
_refine_ls_weighting_scheme calc
_refine_ls_wR_factor_gt 0.0157
_refine_ls_wR_factor_ref 0.0157
_reflns_Friedel_coverage 0.000
_reflns_number_gt 606
_reflns_number_total 608
_reflns_threshold_expression 'I > 2\s(I)'
_cod_data_source_file d3dt03630h2.cif
_cod_data_source_block 9
_cod_depositor_comments 'Adding full bibliography for 7715011--7715012.cif.'
_cod_database_code 7715011
_shelx_shelxl_version_number 2019/1
_shelx_space_group_comment
;
The symmetry employed for this shelxl refinement is uniquely defined
by the following loop, which should always be used as a source of
symmetry information in preference to the above space-group names.
They are only intended as comments.
;
_exptl_absorpt_special_details SADABS
_olex2_refinement_description
;
;
_olex2_submission_special_instructions 'No special instructions were received'

loop_
_space_group_symop_operation_xyz
'x, y, z'
'-x, y, -z+1/2'
'x+1/2, y+1/2, z'
'-x+1/2, y+1/2, -z+1/2'
'-x, -y, -z'
'x, -y, z-1/2'
'-x+1/2, -y+1/2, -z'
'x+1/2, -y+1/2, z-1/2'

loop_
_atom_site_label
_atom_site_type_symbol
_atom_site_fract_x
_atom_site_fract_y
_atom_site_fract_z
_atom_site_U_iso_or_equiv
_atom_site_adp_type
_atom_site_occupancy
_atom_site_site_symmetry_order
_atom_site_calc_flag
_atom_site_refinement_flags_posn
_atom_site_refinement_flags_adp
_atom_site_refinement_flags_occupancy
_atom_site_disorder_assembly
_atom_site_disorder_group
Np01 Np 0.500000 0.68630(2) 0.250000 0.00480(6) Uani 1 2 d S T P . .
Rb02 Rb 0.500000 0.86058(2) 0.750000 0.01000(7) Uani 1 2 d S T P . .
Cl03 Cl 0.19064(6) 0.60992(4) -0.05716(7) 0.00980(11) Uani 1 1 d . . . . .
O004 O 0.39751(19) 0.68505(13) 0.4229(2) 0.0090(3) Uani 1 1 d . . . . .
O005 O 0.500000 0.4711(2) 0.250000 0.0105(5) Uani 1 2 d S T P . .
H005 H 0.531(4) 0.435(3) 0.338(4) 0.021(8) Uiso 1 1 d . . . . .

loop_
_atom_site_aniso_label
_atom_site_aniso_U_11
_atom_site_aniso_U_22
_atom_site_aniso_U_33
_atom_site_aniso_U_23
_atom_site_aniso_U_13
_atom_site_aniso_U_12
Np01 0.00463(7) 0.00578(7) 0.00390(7) 0.000 0.00166(5) 0.000
Rb02 0.01232(15) 0.00865(14) 0.01059(15) 0.000 0.00627(12) 0.000
Cl03 0.0080(2) 0.0079(2) 0.0097(3) -0.00111(19) -0.0002(2) 0.00019(19)
O004 0.0095(7) 0.0100(7) 0.0082(7) -0.0007(6) 0.0041(6) -0.0004(6)
O005 0.0174(12) 0.0074(11) 0.0047(11) 0.000 0.0025(10) 0.000

loop_
_atom_type_symbol
_atom_type_description
_atom_type_scat_dispersion_real
_atom_type_scat_dispersion_imag
_atom_type_scat_source
Cl Cl 0.1484 0.1585 'International Tables Vol C Tables 4.2.6.8 and 6.1.1.4'
H H 0.0000 0.0000 'International Tables Vol C Tables 4.2.6.8 and 6.1.1.4'
Np Np -11.4937 4.1493 'International Tables Vol C Tables 4.2.6.8 and 6.1.1.4'
O O 0.0106 0.0060 'International Tables Vol C Tables 4.2.6.8 and 6.1.1.4'
Rb Rb -0.9393 2.9676 'International Tables Vol C Tables 4.2.6.8 and 6.1.1.4'

loop_
_geom_angle_atom_site_label_1
_geom_angle_atom_site_label_2
_geom_angle_atom_site_label_3
_geom_angle
_geom_angle_site_symmetry_1
_geom_angle_site_symmetry_3
_geom_angle_publ_flag
Rb02 Np01 Rb02 123.845(9) . 1_554 ?
Rb02 Np01 Rb02 165.668(8) 7_566 7_666 ?
Rb02 Np01 Rb02 114.686(2) . 7_666 ?
Rb02 Np01 Rb02 114.686(2) 1_554 7_566 ?
Rb02 Np01 Rb02 72.530(3) . 7_566 ?
Rb02 Np01 Rb02 72.530(3) 1_554 7_666 ?
Cl03 Np01 Rb02 121.534(11) 2_655 1_554 ?
Cl03 Np01 Rb02 117.346(11) 8_566 7_566 ?
Cl03 Np01 Rb02 81.709(11) 7_565 . ?
Cl03 Np01 Rb02 123.780(11) . 7_666 ?
Cl03 Np01 Rb02 123.779(11) 2_655 7_566 ?
Cl03 Np01 Rb02 117.346(11) 7_565 7_666 ?
Cl03 Np01 Rb02 121.533(11) . . ?
Cl03 Np01 Rb02 51.648(11) 7_565 1_554 ?
Cl03 Np01 Rb02 51.648(11) 8_566 . ?
Cl03 Np01 Rb02 50.734(11) 2_655 7_666 ?
Cl03 Np01 Rb02 75.127(11) 7_565 7_566 ?
Cl03 Np01 Rb02 76.541(12) . 1_554 ?
Cl03 Np01 Rb02 50.733(11) . 7_566 ?
Cl03 Np01 Rb02 76.541(11) 2_655 . ?
Cl03 Np01 Rb02 75.127(11) 8_566 7_666 ?
Cl03 Np01 Rb02 81.709(12) 8_566 1_554 ?
Cl03 Np01 Cl03 72.288(17) . 7_565 ?
Cl03 Np01 Cl03 71.35(2) 8_566 7_565 ?
Cl03 Np01 Cl03 143.629(12) 2_655 7_565 ?
Cl03 Np01 Cl03 143.628(12) . 8_566 ?
Cl03 Np01 Cl03 72.289(17) 2_655 8_566 ?
Cl03 Np01 Cl03 144.08(2) 2_655 . ?
O004 Np01 Rb02 37.74(5) 2_655 1_554 ?
O004 Np01 Rb02 142.95(5) . 1_554 ?
O004 Np01 Rb02 139.37(5) 2_655 7_566 ?
O004 Np01 Rb02 139.37(5) . 7_666 ?
O004 Np01 Rb02 142.95(5) 2_655 . ?
O004 Np01 Rb02 37.74(5) . . ?
O004 Np01 Rb02 40.46(5) . 7_566 ?
O004 Np01 Rb02 40.46(5) 2_655 7_666 ?
O004 Np01 Cl03 91.40(5) 2_655 8_566 ?
O004 Np01 Cl03 90.79(5) . . ?
O004 Np01 Cl03 89.32(5) 2_655 7_565 ?
O004 Np01 Cl03 88.94(5) . 2_655 ?
O004 Np01 Cl03 89.32(5) . 8_566 ?
O004 Np01 Cl03 90.79(5) 2_655 2_655 ?
O004 Np01 Cl03 91.41(5) . 7_565 ?
O004 Np01 Cl03 88.94(5) 2_655 . ?
O004 Np01 O004 179.10(9) . 2_655 ?
O004 Np01 O005 89.55(5) 2_655 . ?
O004 Np01 O005 89.55(5) . . ?
O005 Np01 Rb02 82.834(4) . 7_666 ?
O005 Np01 Rb02 118.077(4) . 1_554 ?
O005 Np01 Rb02 82.834(4) . 7_566 ?
O005 Np01 Rb02 118.077(4) . . ?
O005 Np01 Cl03 72.041(11) . . ?
O005 Np01 Cl03 144.326(10) . 7_565 ?
O005 Np01 Cl03 72.040(11) . 2_655 ?
O005 Np01 Cl03 144.326(10) . 8_566 ?
Np01 Rb02 Np01 165.667(8) 7_566 7_666 ?
Np01 Rb02 Np01 107.470(3) 1_556 7_666 ?
Np01 Rb02 Np01 123.846(8) 1_556 . ?
Np01 Rb02 Np01 107.470(3) . 7_566 ?
Np01 Rb02 Np01 65.314(2) 1_556 7_566 ?
Np01 Rb02 Np01 65.314(2) . 7_666 ?
Cl03 Rb02 Np01 101.495(10) 4 . ?
Cl03 Rb02 Np01 114.726(10) 3_556 7_566 ?
Cl03 Rb02 Np01 41.208(9) 7_566 7_566 ?
Cl03 Rb02 Np01 42.508(9) 7_566 1_556 ?
Cl03 Rb02 Np01 127.778(10) 4 1_556 ?
Cl03 Rb02 Np01 141.042(9) 7_566 7_666 ?
Cl03 Rb02 Np01 78.283(9) 4 7_566 ?
Cl03 Rb02 Np01 146.364(10) 7_566 . ?
Cl03 Rb02 Np01 114.726(10) 4 7_666 ?
Cl03 Rb02 Np01 78.283(9) 3_556 7_666 ?
Cl03 Rb02 Np01 127.778(10) 3_556 . ?
Cl03 Rb02 Np01 141.042(9) 8_566 7_566 ?
Cl03 Rb02 Np01 146.364(10) 8_566 1_556 ?
Cl03 Rb02 Np01 101.495(10) 3_556 1_556 ?
Cl03 Rb02 Np01 41.208(9) 8_566 7_666 ?
Cl03 Rb02 Np01 42.508(9) 8_566 . ?
Cl03 Rb02 Cl03 168.37(2) 7_566 8_566 ?
Cl03 Rb02 Cl03 85.477(13) 4 7_566 ?
Cl03 Rb02 Cl03 84.494(14) 3_556 7_566 ?
Cl03 Rb02 Cl03 60.803(18) 3_556 4 ?
Cl03 Rb02 Cl03 85.477(13) 3_556 8_566 ?
Cl03 Rb02 Cl03 84.494(14) 4 8_566 ?
O004 Rb02 Np01 152.11(3) 7_566 7_666 ?
O004 Rb02 Np01 83.92(3) 7_566 1_556 ?
O004 Rb02 Np01 107.35(3) 2_656 . ?
O004 Rb02 Np01 87.09(3) 7_566 . ?
O004 Rb02 Np01 83.92(3) 8_566 . ?
O004 Rb02 Np01 87.64(3) 2_656 7_666 ?
O004 Rb02 Np01 21.94(3) 2_656 1_556 ?
O004 Rb02 Np01 87.64(3) . 7_566 ?
O004 Rb02 Np01 87.09(3) 8_566 1_556 ?
O004 Rb02 Np01 22.28(3) 8_566 7_666 ?
O004 Rb02 Np01 152.11(3) 8_566 7_566 ?
O004 Rb02 Np01 82.78(3) . 7_666 ?
O004 Rb02 Np01 21.94(3) . . ?
O004 Rb02 Np01 22.28(3) 7_566 7_566 ?
O004 Rb02 Np01 82.78(3) 2_656 7_566 ?
O004 Rb02 Np01 107.35(3) . 1_556 ?
O004 Rb02 Cl03 124.57(3) 2_656 8_566 ?
O004 Rb02 Cl03 149.14(3) 2_656 4 ?
O004 Rb02 Cl03 73.06(3) 7_566 4 ?
O004 Rb02 Cl03 149.14(3) . 3_556 ?
O004 Rb02 Cl03 107.15(3) 2_656 3_556 ?
O004 Rb02 Cl03 118.92(3) 8_566 7_566 ?
O004 Rb02 Cl03 107.15(3) . 4 ?
O004 Rb02 Cl03 64.41(3) . 8_566 ?
O004 Rb02 Cl03 63.26(3) 7_566 7_566 ?
O004 Rb02 Cl03 124.57(3) . 7_566 ?
O004 Rb02 Cl03 125.33(3) 7_566 3_556 ?
O004 Rb02 Cl03 73.06(3) 8_566 3_556 ?
O004 Rb02 Cl03 125.33(3) 8_566 4 ?
O004 Rb02 Cl03 63.26(3) 8_566 8_566 ?
O004 Rb02 Cl03 64.41(3) 2_656 7_566 ?
O004 Rb02 Cl03 118.92(3) 7_566 8_566 ?
O004 Rb02 O004 97.40(4) . 8_566 ?
O004 Rb02 O004 69.44(5) . 7_566 ?
O004 Rb02 O004 160.85(5) 7_566 8_566 ?
O004 Rb02 O004 69.44(5) 2_656 8_566 ?
O004 Rb02 O004 97.40(4) 2_656 7_566 ?
O004 Rb02 O004 96.09(6) 2_656 . ?
Np01 Cl03 Np01 107.713(17) . 7_565 ?
Np01 Cl03 Rb02 85.845(14) 7_565 7_566 ?
Np01 Cl03 Rb02 113.924(16) 7_565 3_444 ?
Np01 Cl03 Rb02 88.058(14) . 7_566 ?
Np01 Cl03 Rb02 138.356(18) . 3_444 ?
Rb02 Cl03 Rb02 95.506(14) 3_444 7_566 ?
Np01 O004 Rb02 120.31(6) . . ?
Np01 O004 Rb02 117.27(6) . 7_566 ?
Rb02 O004 Rb02 110.56(5) . 7_566 ?
Np01 O005 H005 125(2) . . ?
Np01 O005 H005 125(2) . 2_655 ?
H005 O005 H005 111(5) . 2_655 ?

loop_
_geom_bond_atom_site_label_1
_geom_bond_atom_site_label_2
_geom_bond_distance
_geom_bond_site_symmetry_2
_geom_bond_publ_flag
Np01 Rb02 4.28286(19) 7_666 ?
Np01 Rb02 4.2195(3) 1_554 ?
Np01 Rb02 4.28286(19) 7_566 ?
Np01 Rb02 4.2195(3) . ?
Np01 Cl03 2.8231(5) 2_655 ?
Np01 Cl03 2.8587(5) 7_565 ?
Np01 Cl03 2.8587(5) 8_566 ?
Np01 Cl03 2.8232(5) . ?
Np01 O004 1.8265(15) 2_655 ?
Np01 O004 1.8265(15) . ?
Np01 O005 2.452(2) . ?
Rb02 Cl03 3.3177(5) 7_566 ?
Rb02 Cl03 3.3177(5) 8_566 ?
Rb02 Cl03 3.2943(6) 4 ?
Rb02 Cl03 3.2943(6) 3_556 ?
Rb02 O004 3.1264(15) 7_566 ?
Rb02 O004 2.9920(15) . ?
Rb02 O004 3.1264(15) 8_566 ?
Rb02 O004 2.9919(15) 2_656 ?
O005 H005 0.73(3) . ?
O005 H005 0.73(3) 2_655 ?

loop_
_geom_torsion_atom_site_label_1
_geom_torsion_atom_site_label_2
_geom_torsion_atom_site_label_3
_geom_torsion_atom_site_label_4
_geom_torsion
_geom_torsion_site_symmetry_1
_geom_torsion_site_symmetry_2
_geom_torsion_site_symmetry_3
_geom_torsion_site_symmetry_4
_geom_torsion_publ_flag
Rb02 Np01 O004 Rb02 -157.87(2) 7_666 . . 7_566 ?
Rb02 Np01 O004 Rb02 -139.38(11) 7_566 . . . ?
Rb02 Np01 O004 Rb02 -78.40(10) 1_554 . . . ?
Rb02 Np01 O004 Rb02 139.38(11) . . . 7_566 ?
Rb02 Np01 O004 Rb02 60.98(10) 1_554 . . 7_566 ?
Rb02 Np01 O004 Rb02 62.75(10) 7_666 . . . ?
Cl03 Np01 O004 Rb02 -74.49(6) 7_565 . . . ?
Cl03 Np01 O004 Rb02 -7.42(6) . . . 7_566 ?
Cl03 Np01 O004 Rb02 -146.80(6) . . . . ?
Cl03 Np01 O004 Rb02 -3.17(6) 8_566 . . . ?
Cl03 Np01 O004 Rb02 136.21(5) 8_566 . . 7_566 ?
Cl03 Np01 O004 Rb02 -151.50(6) 2_655 . . 7_566 ?
Cl03 Np01 O004 Rb02 69.13(6) 2_655 . . . ?
Cl03 Np01 O004 Rb02 64.88(5) 7_565 . . 7_566 ?
O005 Np01 O004 Rb02 -79.45(5) . . . 7_566 ?
O005 Np01 O004 Rb02 141.17(6) . . . . ?
